data_7236800
loop_
_publ_author_name
'Srivastava, Anant Kumar'
'Vijayakanth, Thangavel'
'Divya, Pillutla'
'Praveenkumar, B.'
'Steiner, Alexander'
'Boomishankar, Ramamoorthy'

_publ_section_title
;
 Altering polarization attributes in ferroelectric metallo-cavitands by
 varying hydrated alkali-metal guest cations
;
_journal_issue 29
_journal_name_full 'Journal of Materials Chemistry C'
_journal_page_first 7352
_journal_paper_doi 10.1039/C7TC01758H
_journal_volume 5
_journal_year 2017
_chemical_absolute_configuration unk
_chemical_formula_sum 'C128 H204 N40 Ni4 O74 P8'
_chemical_formula_weight 3969.90
_space_group_crystal_system tetragonal
_space_group_IT_number 97
_space_group_name_Hall 'I 4 2'
_space_group_name_H-M_alt 'I 4 2 2'
_atom_sites_solution_hydrogens geom
_audit_creation_method SHELXL-2014/7
_audit_update_record
;
2017-04-12 deposited with the CCDC.
2017-07-05 downloaded from the CCDC.
;
_cell_angle_alpha 90
_cell_angle_beta 90
_cell_angle_gamma 90
_cell_formula_units_Z 2
_cell_length_a 24.810(2)
_cell_length_b 24.810(2)
_cell_length_c 17.8094(15)
_cell_measurement_reflns_used 6331
_cell_measurement_temperature 100(2)
_cell_measurement_theta_max 19.99
_cell_measurement_theta_min 2.16
_cell_volume 10962.3(16)
_computing_cell_refinement 'Bruker SAINT'
_computing_data_collection 'Bruker APEX2'
_computing_data_reduction 'Bruker SAINT'
_computing_molecular_graphics 'Bruker SHELXTL'
_computing_publication_material 'Bruker SHELXTL'
_computing_structure_refinement 'SHELXL-2014 (Sheldrick 2014)'
_computing_structure_solution 'SHELXS-97 (Sheldrick 2008)'
_diffrn_ambient_temperature 100(2)
_diffrn_measured_fraction_theta_full 1.000
_diffrn_measured_fraction_theta_max 0.999
_diffrn_measurement_device_type 'Bruker APEX-II CCD'
_diffrn_measurement_method 'Omega and phi scans'
_diffrn_radiation_type MoK\a
_diffrn_radiation_wavelength 0.71073
_diffrn_reflns_av_R_equivalents 0.0822
_diffrn_reflns_av_unetI/netI 0.0500
_diffrn_reflns_Laue_measured_fraction_full 1.000
_diffrn_reflns_Laue_measured_fraction_max 0.999
_diffrn_reflns_limit_h_max 29
_diffrn_reflns_limit_h_min -33
_diffrn_reflns_limit_k_max 33
_diffrn_reflns_limit_k_min -33
_diffrn_reflns_limit_l_max 23
_diffrn_reflns_limit_l_min -23
_diffrn_reflns_number 58599
_diffrn_reflns_point_group_measured_fraction_full 1.000
_diffrn_reflns_point_group_measured_fraction_max 0.999
_diffrn_reflns_theta_full 25.242
_diffrn_reflns_theta_max 28.318
_diffrn_reflns_theta_min 1.161
_diffrn_source 'fine-focus sealed tube'
_exptl_absorpt_coefficient_mu 0.481
_exptl_absorpt_correction_T_max 0.7457
_exptl_absorpt_correction_T_min 0.6472
_exptl_absorpt_correction_type multi-scan
_exptl_absorpt_process_details SADABS
_exptl_crystal_colour 'light blue'
_exptl_crystal_density_diffrn 1.203
_exptl_crystal_density_method 'not measured'
_exptl_crystal_description block
_exptl_crystal_F_000 4152
_exptl_crystal_preparation ', Ferroelectric and Dielectric'
_exptl_crystal_recrystallization_method 'Re-crystallisation from solvent: Methanol and water'
_exptl_crystal_size_max 0.15
_exptl_crystal_size_mid 0.13
_exptl_crystal_size_min 0.10
_refine_diff_density_max 0.455
_refine_diff_density_min -0.260
_refine_diff_density_rms 0.063
_refine_ls_abs_structure_details
;
 Flack x determined using 1224 quotients [(I+)-(I-)]/[(I+)+(I-)]
 (Parsons, Flack and Wagner, Acta Cryst. B69 (2013) 249-259).
;
_refine_ls_abs_structure_Flack 0.036(12)
_refine_ls_extinction_method none
_refine_ls_goodness_of_fit_ref 1.066
_refine_ls_hydrogen_treatment constr
_refine_ls_matrix_type full
_refine_ls_number_parameters 218
_refine_ls_number_reflns 6848
_refine_ls_number_restraints 62
_refine_ls_restrained_S_all 1.080
_refine_ls_R_factor_all 0.1308
_refine_ls_R_factor_gt 0.0668
_refine_ls_shift/su_max 0.000
_refine_ls_shift/su_mean 0.000
_refine_ls_structure_factor_coef Fsqd
_refine_ls_weighting_details 'w=1/[\s^2^(Fo^2^)+(0.1420P)^2^] where P=(Fo^2^+2Fc^2^)/3'
_refine_ls_weighting_scheme calc
_refine_ls_wR_factor_gt 0.1981
_refine_ls_wR_factor_ref 0.2478
_reflns_Friedel_coverage 0.804
_reflns_Friedel_fraction_full 1.000
_reflns_Friedel_fraction_max 0.999
_reflns_number_gt 3638
_reflns_number_total 6848
_reflns_threshold_expression 'I > 2\s(I)'
_cod_data_source_file c7tc01758h2.cif
_cod_data_source_block compound_1_sq
_cod_original_cell_volume 10963(2)
_cod_database_code 7236800
_shelx_shelxl_version_number 2014/7
_shelx_space_group_comment
;
The symmetry employed for this shelxl refinement is uniquely defined
by the following loop, which should always be used as a source of
symmetry information in preference to the above space-group names.
They are only intended as comments.
;

loop_
_space_group_symop_operation_xyz
'x, y, z'
'-x, -y, z'
'-y, x, z'
'y, -x, z'
'-x, y, -z'
'x, -y, -z'
'y, x, -z'
'-y, -x, -z'
'x+1/2, y+1/2, z+1/2'
'-x+1/2, -y+1/2, z+1/2'
'-y+1/2, x+1/2, z+1/2'
'y+1/2, -x+1/2, z+1/2'
'-x+1/2, y+1/2, -z+1/2'
'x+1/2, -y+1/2, -z+1/2'
'y+1/2, x+1/2, -z+1/2'
'-y+1/2, -x+1/2, -z+1/2'

loop_
_atom_site_label
_atom_site_type_symbol
_atom_site_fract_x
_atom_site_fract_y
_atom_site_fract_z
_atom_site_U_iso_or_equiv
_atom_site_adp_type
_atom_site_occupancy
_atom_site_site_symmetry_order
_atom_site_calc_flag
_atom_site_refinement_flags_posn
_atom_site_refinement_flags_adp
_atom_site_refinement_flags_occupancy
_atom_site_disorder_assembly
_atom_site_disorder_group
Ni1 Ni 0.5000 0.75679(4) 0.5000 0.0633(4) Uani 1 2 d S T P . .
O2 O 0.5000 0.6731(2) 0.5000 0.0705(14) Uani 1 2 d S T P . .
O3 O 0.5000 0.8411(3) 0.5000 0.0952(19) Uani 1 2 d S T P . .
P1 P 0.36000(10) 0.64059(9) 0.70764(9) 0.0864(6) Uani 1 1 d . . . . .
O1 O 0.3968(2) 0.6073(3) 0.6603(3) 0.1043(16) Uani 1 1 d . . . . .
N1 N 0.3259(3) 0.6845(3) 0.6561(3) 0.0882(17) Uani 1 1 d . . . . .
H1A H 0.2909 0.6859 0.6636 0.106 Uiso 1 1 calc R U . . .
C11 C 0.3458(3) 0.7181(3) 0.6043(4) 0.0772(19) Uani 1 1 d . . . . .
C12 C 0.3998(3) 0.7216(3) 0.5810(4) 0.0699(17) Uani 1 1 d . . . . .
H12 H 0.4252 0.6981 0.6039 0.084 Uiso 1 1 calc R U . . .
N13 N 0.4178(2) 0.7559(2) 0.5287(3) 0.0714(14) Uani 1 1 d . . . . .
C14 C 0.3818(2) 0.7896(2) 0.4970(5) 0.0762(16) Uani 1 1 d . . . . .
H14 H 0.3940 0.8149 0.4608 0.091 Uiso 1 1 calc R U . . .
C15 C 0.3289(3) 0.7884(3) 0.5148(6) 0.091(3) Uani 1 1 d . . . . .
H15 H 0.3049 0.8120 0.4893 0.110 Uiso 1 1 calc R U . . .
C16 C 0.3082(3) 0.7535(3) 0.5700(5) 0.087(2) Uani 1 1 d . . . . .
H16 H 0.2711 0.7537 0.5836 0.104 Uiso 1 1 calc R U . . .
N2 N 0.3120(3) 0.6075(3) 0.7512(4) 0.092(2) Uani 1 1 d . . . . .
H2A H 0.3071 0.6152 0.7989 0.110 Uiso 1 1 calc R U . . .
C21 C 0.2772(3) 0.5673(3) 0.7198(4) 0.0787(19) Uani 1 1 d . . . . .
C22 C 0.2758(3) 0.5565(3) 0.6439(4) 0.0733(18) Uani 1 1 d . . . . .
H22 H 0.3001 0.5750 0.6116 0.088 Uiso 1 1 calc R U . . .
N23 N 0.2415(2) 0.5211(2) 0.6144(3) 0.0695(14) Uani 1 1 d . . . . .
C24 C 0.2068(3) 0.4963(3) 0.6596(4) 0.0744(16) Uani 1 1 d . . . . .
H24 H 0.1815 0.4718 0.6384 0.089 Uiso 1 1 calc R U . . .
C25 C 0.2061(3) 0.5051(4) 0.7379(4) 0.0832(19) Uani 1 1 d . . . . .
H25 H 0.1819 0.4859 0.7693 0.100 Uiso 1 1 calc R U . . .
C26 C 0.2413(3) 0.5422(3) 0.7678(4) 0.0768(19) Uani 1 1 d . . . . .
H26 H 0.2410 0.5503 0.8199 0.092 Uiso 1 1 calc R U . . .
C1 C 0.3999(5) 0.6669(5) 0.7820(7) 0.099(3) Uiso 0.796(7) 1 d D U P A 1
C2 C 0.3825(5) 0.7133(5) 0.8168(7) 0.106(3) Uiso 0.796(7) 1 d D U P A 1
H2 H 0.3512 0.7312 0.7992 0.128 Uiso 0.796(7) 1 calc R U P A 1
C3 C 0.4116(6) 0.7343(6) 0.8795(9) 0.113(3) Uiso 0.796(7) 1 d D U P A 1
H3 H 0.4009 0.7658 0.9059 0.136 Uiso 0.796(7) 1 calc R U P A 1
C4 C 0.4560(6) 0.7049(6) 0.8979(9) 0.124(3) Uiso 0.796(7) 1 d D U P A 1
H4 H 0.4734 0.7159 0.9429 0.149 Uiso 0.796(7) 1 calc R U P A 1
C5 C 0.4791(6) 0.6634(6) 0.8635(7) 0.130(3) Uiso 0.796(7) 1 d D U P A 1
H5 H 0.5140 0.6498 0.8745 0.156 Uiso 0.796(7) 1 calc R U P A 1
C6 C 0.4441(5) 0.6426(5) 0.8082(7) 0.115(3) Uiso 0.796(7) 1 d D U P A 1
H6 H 0.4528 0.6083 0.7878 0.139 Uiso 0.796(7) 1 calc R U P A 1
C1' C 0.3775(18) 0.6897(14) 0.782(2) 0.097(4) Uiso 0.204(7) 1 d D U P A 2
C2' C 0.3594(16) 0.7404(14) 0.787(2) 0.098(5) Uiso 0.204(7) 1 d D U P A 2
H2' H 0.3320 0.7486 0.7517 0.118 Uiso 0.204(7) 1 calc R U P A 2
C3' C 0.3731(18) 0.7845(13) 0.835(2) 0.107(4) Uiso 0.204(7) 1 d D U P A 2
H3' H 0.3641 0.8215 0.8301 0.128 Uiso 0.204(7) 1 calc R U P A 2
C4' C 0.4010(19) 0.7602(17) 0.887(2) 0.111(4) Uiso 0.204(7) 1 d D U P A 2
H4' H 0.3980 0.7777 0.9338 0.133 Uiso 0.204(7) 1 calc R U P A 2
C5' C 0.432(2) 0.7178(18) 0.890(3) 0.114(3) Uiso 0.204(7) 1 d D U P A 2
H5' H 0.4611 0.7133 0.9242 0.137 Uiso 0.204(7) 1 calc R U P A 2
C6' C 0.4171(18) 0.6785(15) 0.833(3) 0.111(3) Uiso 0.204(7) 1 d D U P A 2
H6' H 0.4350 0.6447 0.8313 0.133 Uiso 0.204(7) 1 calc R U P A 2
O4 O 0.4933(8) 0.6041(6) 0.3874(9) 0.144(5) Uiso 0.5 1 d . . P . .
O5 O 0.4197(6) 0.6096(6) 0.4958(14) 0.159(6) Uiso 0.5 1 d . . P . .
O6 O 0.5000 0.5000 0.5000 0.135(6) Uiso 1 8 d S . P . .

loop_
_atom_site_aniso_label
_atom_site_aniso_U_11
_atom_site_aniso_U_22
_atom_site_aniso_U_33
_atom_site_aniso_U_23
_atom_site_aniso_U_13
_atom_site_aniso_U_12
Ni1 0.0641(6) 0.0705(6) 0.0552(6) 0.000 -0.0012(6) 0.000
O2 0.082(3) 0.073(3) 0.057(3) 0.000 0.001(4) 0.000
O3 0.105(5) 0.088(4) 0.093(4) 0.000 0.026(5) 0.000
P1 0.1012(17) 0.1017(17) 0.0564(9) 0.0005(10) 0.0096(10) -0.0340(10)
O1 0.092(4) 0.118(5) 0.102(4) 0.018(4) 0.023(3) -0.009(3)
N1 0.072(4) 0.118(5) 0.075(3) -0.004(4) 0.020(3) -0.004(3)
C11 0.071(4) 0.084(5) 0.077(5) -0.016(4) 0.003(4) -0.014(4)
C12 0.077(4) 0.076(4) 0.057(4) 0.010(3) -0.001(3) 0.000(3)
N13 0.071(3) 0.079(3) 0.064(3) 0.001(3) 0.002(3) 0.008(3)
C14 0.072(4) 0.077(4) 0.080(4) 0.010(4) 0.007(4) 0.014(3)
C15 0.075(4) 0.088(5) 0.111(8) -0.015(5) -0.009(5) 0.014(4)
C16 0.081(5) 0.088(5) 0.091(5) -0.005(4) 0.002(4) 0.005(4)
N2 0.117(5) 0.102(4) 0.057(3) -0.015(3) 0.008(3) -0.052(4)
C21 0.093(5) 0.088(5) 0.055(4) -0.010(3) 0.015(4) -0.013(4)
C22 0.082(4) 0.077(4) 0.061(4) 0.001(3) 0.019(3) -0.005(4)
N23 0.080(3) 0.073(3) 0.055(3) -0.002(2) 0.003(3) -0.006(3)
C24 0.081(4) 0.076(4) 0.066(4) 0.016(4) 0.013(3) -0.019(4)
C25 0.099(5) 0.090(5) 0.061(4) 0.015(4) 0.024(3) 0.006(5)
C26 0.096(5) 0.085(4) 0.050(3) 0.005(3) 0.015(4) -0.035(4)

loop_
_atom_type_symbol
_atom_type_description
_atom_type_scat_dispersion_real
_atom_type_scat_dispersion_imag
_atom_type_scat_source
C C 0.0033 0.0016 'International Tables Vol C Tables 4.2.6.8 and 6.1.1.4'
H H 0.0000 0.0000 'International Tables Vol C Tables 4.2.6.8 and 6.1.1.4'
N N 0.0061 0.0033 'International Tables Vol C Tables 4.2.6.8 and 6.1.1.4'
O O 0.0106 0.0060 'International Tables Vol C Tables 4.2.6.8 and 6.1.1.4'
P P 0.1023 0.0942 'International Tables Vol C Tables 4.2.6.8 and 6.1.1.4'
Ni Ni 0.3393 1.1124 'International Tables Vol C Tables 4.2.6.8 and 6.1.1.4'

loop_
_geom_angle_atom_site_label_1
_geom_angle_atom_site_label_2
_geom_angle_atom_site_label_3
_geom_angle
_geom_angle_site_symmetry_1
_geom_angle_site_symmetry_3
O2 Ni1 O3 180.0 . .
O2 Ni1 N13 89.41(16) . .
O3 Ni1 N13 90.59(16) . .
O2 Ni1 N13 89.41(16) . 5_656
O3 Ni1 N13 90.59(16) . 5_656
N13 Ni1 N13 178.8(3) . 5_656
O2 Ni1 N23 91.16(15) . 8_666
O3 Ni1 N23 88.84(15) . 8_666
N13 Ni1 N23 89.6(2) . 8_666
N13 Ni1 N23 90.4(2) 5_656 8_666
O2 Ni1 N23 91.16(15) . 4_565
O3 Ni1 N23 88.84(15) . 4_565
N13 Ni1 N23 90.4(2) . 4_565
N13 Ni1 N23 89.6(2) 5_656 4_565
N23 Ni1 N23 177.7(3) 8_666 4_565
O1 P1 N2 115.6(4) . .
O1 P1 N1 111.3(3) . .
N2 P1 N1 102.7(4) . .
O1 P1 C1 106.5(5) . .
N2 P1 C1 103.7(5) . .
N1 P1 C1 117.1(5) . .
O1 P1 C1' 128.8(14) . .
N2 P1 C1' 99.2(16) . .
N1 P1 C1' 94.9(11) . .
C11 N1 P1 127.2(5) . .
C11 N1 H1A 116.4 . .
P1 N1 H1A 116.4 . .
N1 C11 C12 126.4(7) . .
N1 C11 C16 116.2(7) . .
C12 C11 C16 117.5(7) . .
N13 C12 C11 124.2(7) . .
N13 C12 H12 117.9 . .
C11 C12 H12 117.9 . .
C12 N13 C14 117.7(6) . .
C12 N13 Ni1 119.9(5) . .
C14 N13 Ni1 122.3(5) . .
N13 C14 C15 122.2(7) . .
N13 C14 H14 118.9 . .
C15 C14 H14 118.9 . .
C14 C15 C16 122.1(8) . .
C14 C15 H15 118.9 . .
C16 C15 H15 118.9 . .
C15 C16 C11 116.2(7) . .
C15 C16 H16 121.9 . .
C11 C16 H16 121.9 . .
C21 N2 P1 127.0(5) . .
C21 N2 H2A 116.5 . .
P1 N2 H2A 116.5 . .
C22 C21 C26 120.1(7) . .
C22 C21 N2 122.2(7) . .
C26 C21 N2 117.5(6) . .
N23 C22 C21 122.1(7) . .
N23 C22 H22 118.9 . .
C21 C22 H22 118.9 . .
C24 N23 C22 118.7(6) . .
C24 N23 Ni1 118.9(5) . 3_655
C22 N23 Ni1 122.3(5) . 3_655
N23 C24 C25 122.2(7) . .
N23 C24 H24 118.9 . .
C25 C24 H24 118.9 . .
C26 C25 C24 118.6(6) . .
C26 C25 H25 120.7 . .
C24 C25 H25 120.7 . .
C25 C26 C21 118.1(6) . .
C25 C26 H26 120.9 . .
C21 C26 H26 120.9 . .
C6 C1 C2 118.5(12) . .
C6 C1 P1 123.6(10) . .
C2 C1 P1 117.9(9) . .
C1 C2 C3 119.9(11) . .
C1 C2 H2 120.0 . .
C3 C2 H2 120.0 . .
C4 C3 C2 113.7(13) . .
C4 C3 H3 123.2 . .
C2 C3 H3 123.2 . .
C5 C4 C3 130.7(16) . .
C5 C4 H4 114.6 . .
C3 C4 H4 114.6 . .
C4 C5 C6 110.0(14) . .
C4 C5 H5 125.0 . .
C6 C5 H5 125.0 . .
C1 C6 C5 125.8(13) . .
C1 C6 H6 117.1 . .
C5 C6 H6 117.1 . .
C2' C1' C6' 113(3) . .
C2' C1' P1 126(3) . .
C6' C1' P1 121(2) . .
C1' C2' C3' 133(3) . .
C1' C2' H2' 113.6 . .
C3' C2' H2' 113.6 . .
C4' C3' C2' 101(3) . .
C4' C3' H3' 129.4 . .
C2' C3' H3' 129.4 . .
C3' C4' C5' 136(4) . .
C3' C4' H4' 112.1 . .
C5' C4' H4' 112.1 . .
C4' C5' C6' 111(3) . .
C4' C5' H5' 124.5 . .
C6' C5' H5' 124.5 . .
C1' C6' C5' 121(3) . .
C1' C6' H6' 119.7 . .
C5' C6' H6' 119.7 . .

loop_
_geom_bond_atom_site_label_1
_geom_bond_atom_site_label_2
_geom_bond_distance
_geom_bond_site_symmetry_2
Ni1 O2 2.075(6) .
Ni1 O3 2.091(7) .
Ni1 N13 2.103(6) .
Ni1 N13 2.103(6) 5_656
Ni1 N23 2.104(5) 8_666
Ni1 N23 2.104(5) 4_565
P1 O1 1.492(6) .
P1 N2 1.642(6) .
P1 N1 1.656(7) .
P1 C1 1.777(12) .
P1 C1' 1.86(3) .
N1 C11 1.337(10) .
N1 H1A 0.8800 .
C11 C12 1.405(10) .
C11 C16 1.420(11) .
C12 N13 1.340(9) .
C12 H12 0.9500 .
N13 C14 1.346(8) .
C14 C15 1.351(10) .
C14 H14 0.9500 .
C15 C16 1.407(12) .
C15 H15 0.9500 .
C16 H16 0.9500 .
N2 C21 1.431(9) .
N2 H2A 0.8800 .
C21 C22 1.379(10) .
C21 C26 1.383(9) .
C22 N23 1.332(9) .
C22 H22 0.9500 .
N23 C24 1.331(8) .
N23 Ni1 2.104(5) 3_655
C24 C25 1.413(10) .
C24 H24 0.9500 .
C25 C26 1.375(11) .
C25 H25 0.9500 .
C26 H26 0.9500 .
C1 C6 1.335(14) .
C1 C2 1.377(14) .
C2 C3 1.427(16) .
C2 H2 0.9500 .
C3 C4 1.363(15) .
C3 H3 0.9500 .
C4 C5 1.326(15) .
C4 H4 0.9500 .
C5 C6 1.410(16) .
C5 H5 0.9500 .
C6 H6 0.9500 .
C1' C2' 1.34(2) .
C1' C6' 1.36(2) .
C2' C3' 1.42(2) .
C2' H2' 0.9500 .
C3' C4' 1.30(2) .
C3' H3' 0.9500 .
C4' C5' 1.31(2) .
C4' H4' 0.9500 .
C5' C6' 1.45(2) .
C5' H5' 0.9500 .
C6' H6' 0.9500 .
O5 O5 1.04(3) 8_666
